data_7029549
loop_
_publ_author_name
'Fan, Liming'
'Zhang, Xiutang'
'Zhang, Wei'
'Ding, Yuanshuai'
'Fan, Weiliu'
'Sun, Liming'
'Pang, Yue'
'Zhao, Xian'

_publ_section_title
;
 Syntheses, crystal structures and UV-visible absorption properties of
 five metal-organic frameworks constructed from
 terphenyl-2,5,2',5'-tetracarboxylic acid and bis(imidazole) bridging
 ligands.
;
_journal_issue 18
_journal_name_full 'Dalton transactions (Cambridge, England : 2003)'
_journal_page_first 6701
_journal_page_last 6710
_journal_paper_doi 10.1039/c3dt53379d
_journal_volume 43
_journal_year 2014
_chemical_formula_moiety 'C27 H23 N4 Ni O4, 0.5(H O0.50)'
_chemical_formula_sum 'C27 H23.5 N4 Ni O4.25'
_chemical_formula_weight 530.69
_chemical_name_systematic
; 
 ? 
;
_space_group_IT_number 15
_symmetry_cell_setting monoclinic
_symmetry_space_group_name_Hall '-C 2yc'
_symmetry_space_group_name_H-M 'C 1 2/c 1'
_atom_sites_solution_hydrogens geom
_atom_sites_solution_primary direct
_atom_sites_solution_secondary difmap
_audit_creation_method SHELXL-97
_cell_angle_alpha 90.00
_cell_angle_beta 95.373(7)
_cell_angle_gamma 90.00
_cell_formula_units_Z 8
_cell_length_a 16.388(7)
_cell_length_b 16.225(7)
_cell_length_c 19.438(8)
_cell_measurement_reflns_used 4354
_cell_measurement_temperature 296(2)
_cell_measurement_theta_max 27.47
_cell_measurement_theta_min 2.51
_cell_volume 5146(4)
_computing_cell_refinement 'Bruker SMART'
_computing_data_collection 'Bruker SMART'
_computing_data_reduction 'Bruker SAINT'
_computing_molecular_graphics 'Bruker SHELXTL'
_computing_publication_material 'Bruker SHELXTL'
_computing_structure_refinement 'SHELXL-97 (Sheldrick, 1997)'
_computing_structure_solution 'SHELXS-97 (Sheldrick, 1990)'
_diffrn_ambient_temperature 296(2)
_diffrn_measured_fraction_theta_full 0.999
_diffrn_measured_fraction_theta_max 0.999
_diffrn_measurement_device_type 'CCD area detector'
_diffrn_measurement_method 'phi and omega scans'
_diffrn_radiation_monochromator graphite
_diffrn_radiation_source 'fine-focus sealed tube'
_diffrn_radiation_type MoK\a
_diffrn_radiation_wavelength 0.71073
_diffrn_reflns_av_sigmaI/netI 0.0313
_diffrn_reflns_av_unetI/netI 0.0273
_diffrn_reflns_limit_h_max 18
_diffrn_reflns_limit_h_min -19
_diffrn_reflns_limit_k_max 19
_diffrn_reflns_limit_k_min -14
_diffrn_reflns_limit_l_max 23
_diffrn_reflns_limit_l_min -23
_diffrn_reflns_number 12819
_diffrn_reflns_theta_full 25.05
_diffrn_reflns_theta_max 25.05
_diffrn_reflns_theta_min 1.77
_diffrn_standards_number 0
_exptl_absorpt_coefficient_mu 0.795
_exptl_absorpt_correction_T_max 0.8509
_exptl_absorpt_correction_T_min 0.6968
_exptl_absorpt_correction_type multi-scan
_exptl_absorpt_process_details '(SADABS; Bruker, 2001)'
_exptl_crystal_colour green
_exptl_crystal_density_diffrn 1.370
_exptl_crystal_density_method 'not measured'
_exptl_crystal_description block
_exptl_crystal_F_000 2204
_exptl_crystal_size_max 0.49
_exptl_crystal_size_mid 0.23
_exptl_crystal_size_min 0.21
_refine_diff_density_max 0.818
_refine_diff_density_min -0.253
_refine_diff_density_rms 0.069
_refine_ls_extinction_method none
_refine_ls_goodness_of_fit_ref 1.001
_refine_ls_hydrogen_treatment mixed
_refine_ls_matrix_type full
_refine_ls_number_parameters 329
_refine_ls_number_reflns 4554
_refine_ls_number_restraints 3
_refine_ls_restrained_S_all 1.001
_refine_ls_R_factor_all 0.0483
_refine_ls_R_factor_gt 0.0385
_refine_ls_shift/su_max 0.001
_refine_ls_shift/su_mean 0.000
_refine_ls_structure_factor_coef Fsqd
_refine_ls_weighting_details 'calc w=1/[\s^2^(Fo^2^)+(0.0780P)^2^+6.7763P] where P=(Fo^2^+2Fc^2^)/3'
_refine_ls_weighting_scheme calc
_refine_ls_wR_factor_gt 0.1164
_refine_ls_wR_factor_ref 0.1248
_reflns_number_gt 3803
_reflns_number_total 4554
_reflns_threshold_expression >2sigma(I)
_cod_data_source_file c3dt53379d2.cif
_cod_data_source_block z
_cod_depositor_comments
;
The following automatic conversions were performed:

'_symmetry_cell_setting' value 'Monoclinic' changed to 'monoclinic'
according to
/usr/data/users/saulius/crontab/automatic-downloads/rss-feeds/RSC/lib/dictionaries/cif_core.dic
dictionary named 'cif_core.dic' version 2.4.2 from 2011-04-26.

Automatic conversion script
Id: cif_fix_values 2281 2013-09-26 08:29:07Z andrius 
;
_cod_original_sg_symbol_H-M C2/c
_cod_original_formula_sum 'C27 H23.50 N4 Ni O4.25'
_cod_database_code 7029549

loop_
_symmetry_equiv_pos_as_xyz
'x, y, z'
'-x, y, -z+1/2'
'x+1/2, y+1/2, z'
'-x+1/2, y+1/2, -z+1/2'
'-x, -y, -z'
'x, -y, z-1/2'
'-x+1/2, -y+1/2, -z'
'x+1/2, -y+1/2, z-1/2'

loop_
_atom_site_label
_atom_site_type_symbol
_atom_site_fract_x
_atom_site_fract_y
_atom_site_fract_z
_atom_site_U_iso_or_equiv
_atom_site_adp_type
_atom_site_occupancy
_atom_site_symmetry_multiplicity
_atom_site_calc_flag
_atom_site_refinement_flags
C1 C 0.26483(16) 0.44261(17) 0.43477(13) 0.0281(6) Uani 1 1 d .
C2 C 0.26720(16) 0.47359(17) 0.50804(13) 0.0292(6) Uani 1 1 d .
C3 C 0.19261(18) 0.4750(2) 0.53554(15) 0.0426(8) Uani 1 1 d .
H3 H 0.1456 0.4595 0.5080 0.051 Uiso 1 1 calc R
C4 C 0.18597(18) 0.4987(2) 0.60322(15) 0.0413(7) Uani 1 1 d .
H4 H 0.1354 0.4977 0.6213 0.050 Uiso 1 1 calc R
C5 C 0.25501(17) 0.52395(18) 0.64355(14) 0.0310(6) Uani 1 1 d .
C6 C 0.33002(17) 0.52352(18) 0.61674(13) 0.0302(6) Uani 1 1 d .
H6 H 0.3763 0.5407 0.6444 0.036 Uiso 1 1 calc R
C7 C 0.33847(15) 0.49781(16) 0.54875(13) 0.0262(6) Uani 1 1 d .
C8 C 0.42071(16) 0.49840(16) 0.52289(13) 0.0265(6) Uani 1 1 d .
C9 C 0.48995(17) 0.48016(18) 0.56734(14) 0.0326(6) Uani 1 1 d .
H9 H 0.4838 0.4666 0.6130 0.039 Uiso 1 1 calc R
C10 C 0.56738(17) 0.48177(18) 0.54514(14) 0.0324(6) Uani 1 1 d .
H10 H 0.6124 0.4694 0.5761 0.039 Uiso 1 1 calc R
C11 C 0.24845(17) 0.55568(18) 0.71558(14) 0.0315(6) Uani 1 1 d .
C12 C 0.04448(19) 0.38605(19) 0.33385(17) 0.0403(7) Uani 1 1 d .
H12 H 0.0419 0.4300 0.3030 0.048 Uiso 1 1 calc R
C13 C -0.0196(2) 0.3526(2) 0.3602(2) 0.0522(9) Uani 1 1 d .
H13 H -0.0742 0.3676 0.3508 0.063 Uiso 1 1 calc R
C14 C 0.09318(19) 0.28926(19) 0.40140(15) 0.0384(7) Uani 1 1 d .
C15 C 0.1488(3) 0.2301(3) 0.4390(2) 0.0758(13) Uani 1 1 d .
H15A H 0.1373 0.1756 0.4216 0.114 Uiso 1 1 calc R
H15B H 0.1409 0.2319 0.4873 0.114 Uiso 1 1 calc R
H15C H 0.2045 0.2443 0.4328 0.114 Uiso 1 1 calc R
C16 C -0.0384(3) 0.2407(2) 0.4451(2) 0.0659(11) Uani 1 1 d .
H16A H -0.0096 0.1892 0.4554 0.079 Uiso 1 1 calc R
H16B H -0.0892 0.2276 0.4177 0.079 Uiso 1 1 calc R
C17 C -0.0588(2) 0.2788(2) 0.51220(18) 0.0484(8) Uani 1 1 d .
C18 C -0.1060(3) 0.2348(2) 0.5538(2) 0.0776(14) Uani 1 1 d .
H18 H -0.1236 0.1823 0.5403 0.093 Uiso 1 1 calc R
C19 C -0.0331(2) 0.3554(2) 0.5353(2) 0.0628(11) Uani 1 1 d .
H19 H -0.0002 0.3867 0.5088 0.075 Uiso 1 1 calc R
C20 C 0.1904(2) 0.2150(2) 0.24781(18) 0.0480(8) Uani 1 1 d .
H20 H 0.1340 0.2228 0.2447 0.058 Uiso 1 1 calc R
C21 C 0.2286(2) 0.1542(2) 0.21704(18) 0.0513(9) Uani 1 1 d .
H21 H 0.2041 0.1132 0.1887 0.062 Uiso 1 1 calc R
C22 C 0.31951(19) 0.23221(19) 0.27675(15) 0.0379(7) Uani 1 1 d .
C23 C 0.3990(2) 0.2639(3) 0.3078(2) 0.0663(11) Uani 1 1 d .
H23A H 0.3900 0.3111 0.3358 0.099 Uiso 1 1 calc R
H23B H 0.4323 0.2793 0.2718 0.099 Uiso 1 1 calc R
H23C H 0.4264 0.2218 0.3360 0.099 Uiso 1 1 calc R
C24 C 0.3754(2) 0.11945(19) 0.20561(18) 0.0477(8) Uani 1 1 d .
H24A H 0.3581 0.0629 0.1974 0.057 Uiso 1 1 calc R
H24B H 0.4238 0.1187 0.2384 0.057 Uiso 1 1 calc R
C25 C 0.3977(2) 0.15702(19) 0.13777(17) 0.0414(7) Uani 1 1 d .
C26 C 0.3718(3) 0.2333(2) 0.1156(2) 0.0720(13) Uani 1 1 d .
H26 H 0.3388 0.2642 0.1422 0.086 Uiso 1 1 calc R
C27 C 0.4449(2) 0.1133(2) 0.0967(2) 0.0567(10) Uani 1 1 d .
H27 H 0.4628 0.0610 0.1106 0.068 Uiso 1 1 calc R
N1 N 0.24751(15) 0.26451(15) 0.28502(12) 0.0359(6) Uani 1 1 d .
N2 N 0.31066(16) 0.16437(15) 0.23543(13) 0.0401(6) Uani 1 1 d .
N3 N 0.11570(14) 0.34613(15) 0.35886(11) 0.0316(5) Uani 1 1 d .
N4 N 0.01089(16) 0.29109(17) 0.40403(14) 0.0452(7) Uani 1 1 d .
Ni1 Ni 0.22598(2) 0.37663(2) 0.325280(16) 0.02651(14) Uani 1 1 d .
O1 O 0.22804(12) 0.48457(12) 0.38779(9) 0.0354(5) Uani 1 1 d .
O2 O 0.29227(13) 0.37221(12) 0.42328(10) 0.0347(5) Uani 1 1 d .
O3 O 0.31088(12) 0.56840(13) 0.75575(10) 0.0384(5) Uani 1 1 d .
O4 O 0.17794(12) 0.57152(13) 0.73311(9) 0.0362(5) Uani 1 1 d .
O1W O 0.5000 0.5099(9) 0.7500 0.140(4) Uiso 0.50 2 d SPD
H1W H 0.4628 0.5401 0.7645 0.167 Uiso 0.50 1 d PRD

loop_
_atom_site_aniso_label
_atom_site_aniso_U_11
_atom_site_aniso_U_22
_atom_site_aniso_U_33
_atom_site_aniso_U_23
_atom_site_aniso_U_13
_atom_site_aniso_U_12
C1 0.0285(13) 0.0346(15) 0.0217(14) -0.0035(11) 0.0048(11) -0.0035(12)
C2 0.0327(14) 0.0372(15) 0.0178(13) -0.0056(11) 0.0031(11) 0.0023(12)
C3 0.0300(15) 0.068(2) 0.0294(16) -0.0155(15) 0.0004(12) -0.0016(14)
C4 0.0295(15) 0.065(2) 0.0311(16) -0.0121(15) 0.0102(12) 0.0005(14)
C5 0.0333(14) 0.0395(16) 0.0208(13) -0.0048(12) 0.0064(11) 0.0029(12)
C6 0.0308(14) 0.0398(16) 0.0201(13) -0.0049(11) 0.0028(11) 0.0005(12)
C7 0.0295(14) 0.0302(14) 0.0193(13) -0.0008(10) 0.0049(11) 0.0003(11)
C8 0.0305(13) 0.0295(14) 0.0199(13) -0.0059(10) 0.0053(11) -0.0005(11)
C9 0.0347(15) 0.0443(17) 0.0197(13) -0.0006(12) 0.0070(11) -0.0015(12)
C10 0.0316(14) 0.0412(16) 0.0244(14) -0.0013(12) 0.0036(11) 0.0020(12)
C11 0.0361(15) 0.0382(15) 0.0207(14) -0.0023(11) 0.0057(12) 0.0030(12)
C12 0.0379(16) 0.0411(17) 0.0413(18) 0.0086(14) 0.0001(14) 0.0041(13)
C13 0.0385(18) 0.052(2) 0.067(2) 0.0007(18) 0.0081(17) 0.0079(15)
C14 0.0459(18) 0.0386(16) 0.0317(16) 0.0032(13) 0.0095(13) -0.0014(13)
C15 0.074(3) 0.067(3) 0.084(3) 0.044(2) -0.007(2) 0.000(2)
C16 0.071(3) 0.058(2) 0.076(3) -0.011(2) 0.044(2) -0.023(2)
C17 0.0522(19) 0.0435(19) 0.053(2) 0.0033(16) 0.0249(16) -0.0060(15)
C18 0.115(4) 0.045(2) 0.083(3) -0.013(2) 0.061(3) -0.036(2)
C19 0.075(3) 0.053(2) 0.067(3) 0.0004(19) 0.039(2) -0.0258(19)
C20 0.0394(17) 0.053(2) 0.052(2) -0.0127(16) 0.0065(15) -0.0077(15)
C21 0.056(2) 0.0471(19) 0.051(2) -0.0185(16) 0.0086(17) -0.0089(16)
C22 0.0436(17) 0.0398(16) 0.0313(16) -0.0064(13) 0.0083(13) 0.0017(14)
C23 0.042(2) 0.071(3) 0.084(3) -0.031(2) 0.0005(19) 0.0061(18)
C24 0.061(2) 0.0386(18) 0.046(2) -0.0072(14) 0.0158(17) 0.0094(15)
C25 0.0485(18) 0.0346(16) 0.0431(18) -0.0082(14) 0.0146(15) 0.0017(14)
C26 0.107(3) 0.053(2) 0.064(3) 0.0077(19) 0.052(2) 0.034(2)
C27 0.073(2) 0.0429(19) 0.058(2) 0.0028(16) 0.029(2) 0.0190(17)
N1 0.0402(14) 0.0389(14) 0.0295(13) -0.0082(10) 0.0088(11) -0.0017(11)
N2 0.0495(15) 0.0363(14) 0.0364(14) -0.0085(11) 0.0140(12) 0.0007(12)
N3 0.0361(13) 0.0372(13) 0.0224(12) 0.0025(10) 0.0069(10) 0.0000(10)
N4 0.0447(15) 0.0441(15) 0.0504(17) -0.0011(13) 0.0229(13) -0.0078(12)
Ni1 0.0308(2) 0.0336(2) 0.0157(2) -0.00112(13) 0.00544(14) -0.00097(14)
O1 0.0499(12) 0.0354(11) 0.0203(10) -0.0001(8) 0.0000(9) 0.0056(9)
O2 0.0434(11) 0.0383(12) 0.0219(10) -0.0053(8) 0.0001(9) 0.0091(9)
O3 0.0394(11) 0.0550(13) 0.0209(10) -0.0059(9) 0.0037(9) 0.0065(10)
O4 0.0362(11) 0.0530(13) 0.0205(10) -0.0059(9) 0.0088(8) 0.0064(9)

loop_
_atom_type_symbol
_atom_type_description
_atom_type_scat_dispersion_real
_atom_type_scat_dispersion_imag
_atom_type_scat_source
C C 0.0033 0.0016 'International Tables Vol C Tables 4.2.6.8 and 6.1.1.4'
H H 0.0000 0.0000 'International Tables Vol C Tables 4.2.6.8 and 6.1.1.4'
N N 0.0061 0.0033 'International Tables Vol C Tables 4.2.6.8 and 6.1.1.4'
O O 0.0106 0.0060 'International Tables Vol C Tables 4.2.6.8 and 6.1.1.4'
Ni Ni 0.3393 1.1124 'International Tables Vol C Tables 4.2.6.8 and 6.1.1.4'

loop_
_geom_angle_atom_site_label_1
_geom_angle_atom_site_label_2
_geom_angle_atom_site_label_3
_geom_angle
_geom_angle_site_symmetry_1
_geom_angle_site_symmetry_3
O1 C1 O2 121.5(2) . .
O1 C1 C2 118.5(2) . .
O2 C1 C2 119.6(2) . .
O1 C1 Ni1 61.80(14) . .
O2 C1 Ni1 60.59(14) . .
C2 C1 Ni1 164.21(19) . .
C3 C2 C7 119.8(2) . .
C3 C2 C1 115.2(2) . .
C7 C2 C1 124.9(2) . .
C2 C3 C4 121.6(3) . .
C2 C3 H3 119.2 . .
C4 C3 H3 119.2 . .
C5 C4 C3 119.3(3) . .
C5 C4 H4 120.3 . .
C3 C4 H4 120.3 . .
C4 C5 C6 119.8(2) . .
C4 C5 C11 120.3(2) . .
C6 C5 C11 119.8(2) . .
C5 C6 C7 121.8(2) . .
C5 C6 H6 119.1 . .
C7 C6 H6 119.1 . .
C6 C7 C2 117.6(2) . .
C6 C7 C8 119.3(2) . .
C2 C7 C8 123.1(2) . .
C9 C8 C10 117.4(2) . 5_666
C9 C8 C7 120.2(2) . .
C10 C8 C7 122.4(2) 5_666 .
C10 C9 C8 121.5(3) . .
C10 C9 H9 119.2 . .
C8 C9 H9 119.2 . .
C9 C10 C8 121.1(3) . 5_666
C9 C10 H10 119.4 . .
C8 C10 H10 119.4 5_666 .
O3 C11 O4 121.1(2) . .
O3 C11 C5 120.9(2) . .
O4 C11 C5 117.9(2) . .
O3 C11 Ni1 64.07(14) . 6_566
O4 C11 Ni1 57.24(13) . 6_566
C5 C11 Ni1 171.9(2) . 6_566
C13 C12 N3 110.2(3) . .
C13 C12 H12 124.9 . .
N3 C12 H12 124.9 . .
C12 C13 N4 106.4(3) . .
C12 C13 H13 126.8 . .
N4 C13 H13 126.8 . .
N3 C14 N4 110.3(3) . .
N3 C14 C15 125.0(3) . .
N4 C14 C15 124.6(3) . .
C14 C15 H15A 109.5 . .
C14 C15 H15B 109.5 . .
H15A C15 H15B 109.5 . .
C14 C15 H15C 109.5 . .
H15A C15 H15C 109.5 . .
H15B C15 H15C 109.5 . .
N4 C16 C17 115.3(3) . .
N4 C16 H16A 108.4 . .
C17 C16 H16A 108.4 . .
N4 C16 H16B 108.4 . .
C17 C16 H16B 108.4 . .
H16A C16 H16B 107.5 . .
C18 C17 C19 116.7(3) . .
C18 C17 C16 118.7(3) . .
C19 C17 C16 124.5(3) . .
C17 C18 C26 121.7(3) . 8_456
C17 C18 H18 119.1 . .
C26 C18 H18 119.1 8_456 .
C17 C19 C27 121.3(3) . 8_456
C17 C19 H19 119.3 . .
C27 C19 H19 119.3 8_456 .
C21 C20 N1 109.9(3) . .
C21 C20 H20 125.1 . .
N1 C20 H20 125.1 . .
C20 C21 N2 106.5(3) . .
C20 C21 H21 126.8 . .
N2 C21 H21 126.8 . .
N1 C22 N2 110.3(3) . .
N1 C22 C23 125.4(3) . .
N2 C22 C23 124.3(3) . .
C22 C23 H23A 109.5 . .
C22 C23 H23B 109.5 . .
H23A C23 H23B 109.5 . .
C22 C23 H23C 109.5 . .
H23A C23 H23C 109.5 . .
H23B C23 H23C 109.5 . .
N2 C24 C25 112.7(3) . .
N2 C24 H24A 109.0 . .
C25 C24 H24A 109.0 . .
N2 C24 H24B 109.0 . .
C25 C24 H24B 109.0 . .
H24A C24 H24B 107.8 . .
C27 C25 C26 117.6(3) . .
C27 C25 C24 119.5(3) . .
C26 C25 C24 122.9(3) . .
C25 C26 C18 120.9(3) . 8
C25 C26 H26 119.6 . .
C18 C26 H26 119.6 8 .
C25 C27 C19 121.7(3) . 8
C25 C27 H27 119.2 . .
C19 C27 H27 119.1 8 .
C22 N1 C20 106.0(3) . .
C22 N1 Ni1 126.6(2) . .
C20 N1 Ni1 126.1(2) . .
C22 N2 C21 107.4(3) . .
C22 N2 C24 126.8(3) . .
C21 N2 C24 124.9(3) . .
C14 N3 C12 105.8(2) . .
C14 N3 Ni1 132.9(2) . .
C12 N3 Ni1 121.20(19) . .
C14 N4 C13 107.3(3) . .
C14 N4 C16 128.3(3) . .
C13 N4 C16 124.4(3) . .
N1 Ni1 N3 95.59(10) . .
N1 Ni1 O4 95.55(9) . 6_565
N3 Ni1 O4 95.69(9) . 6_565
N1 Ni1 O2 103.03(9) . .
N3 Ni1 O2 95.73(9) . .
O4 Ni1 O2 157.08(8) 6_565 .
N1 Ni1 O1 164.88(9) . .
N3 Ni1 O1 89.09(9) . .
O4 Ni1 O1 98.29(8) 6_565 .
O2 Ni1 O1 62.12(7) . .
N1 Ni1 O3 89.07(9) . 6_565
N3 Ni1 O3 156.76(8) . 6_565
O4 Ni1 O3 61.15(8) 6_565 6_565
O2 Ni1 O3 105.39(8) . 6_565
O1 Ni1 O3 92.27(8) . 6_565
N1 Ni1 C1 134.29(10) . .
N3 Ni1 C1 89.65(9) . .
O4 Ni1 C1 129.14(9) 6_565 .
O2 Ni1 C1 31.31(8) . .
O1 Ni1 C1 31.09(8) . .
O3 Ni1 C1 103.32(9) 6_565 .
N1 Ni1 C11 91.17(10) . 6_565
N3 Ni1 C11 126.56(9) . 6_565
O4 Ni1 C11 30.87(9) 6_565 6_565
O2 Ni1 C11 133.98(9) . 6_565
O1 Ni1 C11 97.58(9) . 6_565
O3 Ni1 C11 30.34(8) 6_565 6_565
C1 Ni1 C11 121.22(10) . 6_565
C1 O1 Ni1 87.11(16) . .
C1 O2 Ni1 88.10(16) . .
C11 O3 Ni1 85.59(16) . 6_566
C11 O4 Ni1 91.89(16) . 6_566

loop_
_geom_bond_atom_site_label_1
_geom_bond_atom_site_label_2
_geom_bond_distance
_geom_bond_site_symmetry_2
C1 O1 1.248(3) .
C1 O2 1.255(3) .
C1 C2 1.507(4) .
C1 Ni1 2.414(3) .
C2 C3 1.380(4) .
C2 C7 1.404(4) .
C3 C4 1.385(4) .
C3 H3 0.9300 .
C4 C5 1.377(4) .
C4 H4 0.9300 .
C5 C6 1.379(4) .
C5 C11 1.505(4) .
C6 C7 1.405(4) .
C6 H6 0.9300 .
C7 C8 1.482(4) .
C8 C9 1.392(4) .
C8 C10 1.392(4) 5_666
C9 C10 1.378(4) .
C9 H9 0.9300 .
C10 C8 1.392(4) 5_666
C10 H10 0.9300 .
C11 O3 1.245(3) .
C11 O4 1.261(3) .
C11 Ni1 2.457(3) 6_566
C12 C13 1.326(5) .
C12 N3 1.383(4) .
C12 H12 0.9300 .
C13 N4 1.375(4) .
C13 H13 0.9300 .
C14 N3 1.315(4) .
C14 N4 1.355(4) .
C14 C15 1.470(5) .
C15 H15A 0.9600 .
C15 H15B 0.9600 .
C15 H15C 0.9600 .
C16 N4 1.442(4) .
C16 C17 1.508(5) .
C16 H16A 0.9700 .
C16 H16B 0.9700 .
C17 C18 1.371(5) .
C17 C19 1.375(5) .
C18 C26 1.386(5) 8_456
C18 H18 0.9300 .
C19 C27 1.377(5) 8_456
C19 H19 0.9300 .
C20 C21 1.338(5) .
C20 N1 1.385(4) .
C20 H20 0.9300 .
C21 N2 1.369(4) .
C21 H21 0.9300 .
C22 N1 1.315(4) .
C22 N2 1.362(4) .
C22 C23 1.476(5) .
C23 H23A 0.9600 .
C23 H23B 0.9600 .
C23 H23C 0.9600 .
C24 N2 1.452(4) .
C24 C25 1.527(5) .
C24 H24A 0.9700 .
C24 H24B 0.9700 .
C25 C27 1.362(4) .
C25 C26 1.365(5) .
C26 C18 1.386(5) 8
C26 H26 0.9300 .
C27 C19 1.377(5) 8
C27 H27 0.9300 .
N1 Ni1 2.024(2) .
N3 Ni1 2.039(2) .
Ni1 O4 2.067(2) 6_565
Ni1 O2 2.104(2) .
Ni1 O1 2.130(2) .
Ni1 O3 2.216(2) 6_565
Ni1 C11 2.457(3) 6_565
O3 Ni1 2.216(2) 6_566
O4 Ni1 2.067(2) 6_566
O1W H1W 0.8503 .
